data_7251653
loop_
_publ_author_name
'Graf, Roland'
'Preitschopf, Tobias'
'Bejaoui, Younes K. J.'
'Schopper, Nils'
'Zapf, Ludwig'
'Knuplez, Tanja'
'Schneider, Leon N.'
'K A Jobst, Lukas'
'Sprenger, Jan A. P.'
'Wolz, Laura'
'Bertermann, R&#xfc;diger'
'Schulte, Michael'
'Ignat'ev, Nikolai V.'
'Finze, Maik'

_publ_section_title
;
 Pentafluoroethyl(fluoro)phosphate ionic liquids: synthesis and
 properties.
;
_journal_issue 12
_journal_name_full 'Physical chemistry chemical physics : PCCP'
_journal_page_first 7304
_journal_page_last 7317
_journal_paper_doi 10.1039/d6cp00061d
_journal_volume 28
_journal_year 2026
_chemical_formula_moiety 'C8 H15 N2, C2 F10 P'
_chemical_formula_sum 'C10 H15 F10 N2 P'
_chemical_formula_weight 384.21
_space_group_crystal_system monoclinic
_space_group_IT_number 14
_space_group_name_Hall '-P 2yn'
_space_group_name_H-M_alt 'P 1 21/n 1'
_atom_sites_solution_hydrogens geom
_audit_creation_method SHELXL-2018/3
_audit_update_record
;
2026-01-06 deposited with the CCDC.	2026-02-19 downloaded from the CCDC.
;
_cell_angle_alpha 90
_cell_angle_beta 90.1230(10)
_cell_angle_gamma 90
_cell_formula_units_Z 4
_cell_length_a 12.8239(2)
_cell_length_b 8.38760(10)
_cell_length_c 14.1448(2)
_cell_measurement_reflns_used 17242
_cell_measurement_temperature 100(2)
_cell_measurement_theta_max 78.6640
_cell_measurement_theta_min 4.6510
_cell_volume 1521.44(4)
_computing_cell_refinement 'CrysAlisPro 1.171.41.95a (Rigaku OD, 2021)'
_computing_data_collection 'CrysAlisPro 1.171.41.95a (Rigaku OD, 2021)'
_computing_data_reduction 'CrysAlisPro 1.171.41.95a (Rigaku OD, 2021)'
_computing_molecular_graphics 'ShelXLe (Huebschle et all, 2011)'
_computing_publication_material 'SHELXL-2014/6 (Sheldrick, 2014)'
_computing_structure_refinement 'SHELXL-2018/3 (Sheldrick, 2018)'
_computing_structure_solution 'SHELXT 2014/5 (Sheldrick, 2014)'
_diffrn_ambient_environment N~2~
_diffrn_ambient_temperature 100.00(10)
_diffrn_detector 'Hybrid Pixel Array Detector'
_diffrn_detector_area_resol_mean 10.0000
_diffrn_detector_type HyPix
_diffrn_measured_fraction_theta_full 0.997
_diffrn_measured_fraction_theta_max 0.989
_diffrn_measurement_device 'four-circle diffractometer'
_diffrn_measurement_device_type 'XtaLAB Synergy, Dualflex, HyPix'
_diffrn_radiation_monochromator mirror
_diffrn_radiation_probe x-ray
_diffrn_radiation_type 'Cu K\a'
_diffrn_radiation_wavelength 1.54184
_diffrn_reflns_av_R_equivalents 0.0670
_diffrn_reflns_av_unetI/netI 0.0222
_diffrn_reflns_Laue_measured_fraction_full 0.997
_diffrn_reflns_Laue_measured_fraction_max 0.989
_diffrn_reflns_limit_h_max 16
_diffrn_reflns_limit_h_min -16
_diffrn_reflns_limit_k_max 6
_diffrn_reflns_limit_k_min -10
_diffrn_reflns_limit_l_max 18
_diffrn_reflns_limit_l_min -18
_diffrn_reflns_number 23281
_diffrn_reflns_point_group_measured_fraction_full 0.997
_diffrn_reflns_point_group_measured_fraction_max 0.989
_diffrn_reflns_theta_full 67.500
_diffrn_reflns_theta_max 79.723
_diffrn_reflns_theta_min 4.649
_diffrn_source 'micro-focus sealed X-ray tube'
_diffrn_source_type 'PhotonJet (Cu) X-ray Source'
_exptl_absorpt_coefficient_mu 2.660
_exptl_absorpt_correction_T_max 1.000
_exptl_absorpt_correction_T_min 0.220
_exptl_absorpt_correction_type gaussian
_exptl_absorpt_process_details
;
CrysAlisPro 1.171.41.111a (Rigaku Oxford Diffraction, 2021)
Numerical absorption correction based on gaussian integration over
a multifaceted crystal model
Empirical absorption correction using spherical harmonics,
implemented in SCALE3 ABSPACK scaling algorithm.
;
_exptl_crystal_colour colourless
_exptl_crystal_density_diffrn 1.677
_exptl_crystal_description block
_exptl_crystal_F_000 776
_exptl_crystal_size_max 0.520
_exptl_crystal_size_mid 0.320
_exptl_crystal_size_min 0.310
_refine_diff_density_max 0.416
_refine_diff_density_min -0.508
_refine_diff_density_rms 0.078
_refine_ls_extinction_method none
_refine_ls_goodness_of_fit_ref 1.085
_refine_ls_hydrogen_treatment constr
_refine_ls_matrix_type full
_refine_ls_number_parameters 248
_refine_ls_number_reflns 3278
_refine_ls_number_restraints 126
_refine_ls_restrained_S_all 1.074
_refine_ls_R_factor_all 0.0507
_refine_ls_R_factor_gt 0.0492
_refine_ls_shift/su_max 0.001
_refine_ls_shift/su_mean 0.000
_refine_ls_structure_factor_coef Fsqd
_refine_ls_weighting_details 'w=1/[\s^2^(Fo^2^)+(0.0796P)^2^+1.1152P] where P=(Fo^2^+2Fc^2^)/3'
_refine_ls_weighting_scheme calc
_refine_ls_wR_factor_gt 0.1383
_refine_ls_wR_factor_ref 0.1411
_reflns_Friedel_coverage 0.000
_reflns_number_gt 3176
_reflns_number_total 3278
_reflns_threshold_expression 'I > 2\s(I)'
_cod_data_source_file d6cp00061d2.cif
_cod_data_source_block test_a_CCDC1
_cod_depositor_comments 'Adding full bibliography for 7251652--7251656.cif.'
_cod_original_sg_symbol_H-M 'P 21/n'
_cod_database_code 7251653
_shelx_shelxl_version_number 2018/3
_shelx_space_group_comment
;
The symmetry employed for this shelxl refinement is uniquely defined
by the following loop, which should always be used as a source of
symmetry information in preference to the above space-group names.
They are only intended as comments.
;
_oxdiff_exptl_absorpt_empirical_full_min 0.460
_oxdiff_exptl_absorpt_empirical_full_max 53.980
_oxdiff_exptl_absorpt_empirical_details
;
Empirical correction (ABSPACK) includes:
- Absorption correction using spherical harmonics
- Frame scaling
;

loop_
_space_group_symop_operation_xyz
'x, y, z'
'-x+1/2, y+1/2, -z+1/2'
'-x, -y, -z'
'x-1/2, -y-1/2, z-1/2'

loop_
_atom_site_label
_atom_site_type_symbol
_atom_site_fract_x
_atom_site_fract_y
_atom_site_fract_z
_atom_site_U_iso_or_equiv
_atom_site_adp_type
_atom_site_occupancy
_atom_site_site_symmetry_order
_atom_site_calc_flag
_atom_site_refinement_flags_posn
_atom_site_refinement_flags_adp
_atom_site_refinement_flags_occupancy
_atom_site_disorder_assembly
_atom_site_disorder_group
P1_1 P 0.50537(4) 0.36126(6) 0.69781(4) 0.02895(17) Uani 1 1 d . . . . .
F2_1 F 0.41489(10) 0.48559(19) 0.72408(10) 0.0433(4) Uani 1 1 d . . . . .
F3_1 F 0.56066(10) 0.49336(15) 0.63195(9) 0.0342(3) Uani 1 1 d . . . . .
F4_1 F 0.59734(10) 0.23866(14) 0.67123(9) 0.0333(3) Uani 1 1 d . . . . .
F5_1 F 0.43974(11) 0.30034(19) 0.60833(10) 0.0431(3) Uani 1 1 d . . . . .
F1_1 F 0.45223(12) 0.22655(18) 0.76219(10) 0.0455(4) Uani 1 1 d . . . . .
C1_2 C 0.58139(16) 0.4386(3) 0.80500(14) 0.0304(4) Uani 1 1 d . . . . .
F1_2 F 0.59728(11) 0.59808(16) 0.79788(10) 0.0418(3) Uani 1 1 d . . . . .
C2_2 C 0.68922(19) 0.3681(3) 0.82707(16) 0.0396(5) Uani 1 1 d . . . . .
F2_2 F 0.52527(11) 0.41728(19) 0.88611(9) 0.0427(3) Uani 1 1 d . . . . .
F3_2 F 0.75576(11) 0.3946(2) 0.75692(10) 0.0492(4) Uani 1 1 d . . . . .
F4_2 F 0.68471(15) 0.21354(19) 0.84385(11) 0.0565(4) Uani 1 1 d . . . . .
F5_2 F 0.72870(12) 0.4377(2) 0.90486(11) 0.0537(4) Uani 1 1 d . . . . .
N1_3 N 0.58721(13) 0.1522(2) 0.39653(12) 0.0281(4) Uani 1 1 d . . . . .
C1_3 C 0.47646(18) 0.1317(3) 0.3737(2) 0.0402(5) Uani 1 1 d . . . . .
H1A_3 H 0.462059 0.177452 0.311251 0.060 Uiso 1 1 calc R U . . .
H1B_3 H 0.433987 0.186079 0.421317 0.060 Uiso 1 1 calc R U . . .
H1C_3 H 0.459316 0.017845 0.373188 0.060 Uiso 1 1 calc R U . . .
N2_3 N 0.72628(15) 0.2449(2) 0.46118(13) 0.0348(4) Uani 1 1 d . . . . .
C3_3 C 0.66875(18) 0.0625(3) 0.36280(15) 0.0341(4) Uani 1 1 d . . . . .
H3_3 H 0.664535 -0.023877 0.319514 0.041 Uiso 1 1 calc R U . . .
C4_3 C 0.75598(18) 0.1214(3) 0.40334(17) 0.0399(5) Uani 1 1 d . . . . .
H4_3 H 0.825143 0.084361 0.393677 0.048 Uiso 1 1 calc R U . . .
C5_3 C 0.62461(17) 0.2621(2) 0.45527(14) 0.0314(4) Uani 1 1 d . . . . .
H5_3 H 0.584494 0.340086 0.487594 0.038 Uiso 1 1 calc R U . . .
C1_4 C 0.7888(3) 0.3445(4) 0.5289(2) 0.0315(7) Uani 0.757(6) 1 d . U P A 1
H1A_4 H 0.827722 0.274089 0.572671 0.038 Uiso 0.757(6) 1 calc R U P A 1
H1AB_4 H 0.741293 0.411798 0.566880 0.038 Uiso 0.757(6) 1 calc R U P A 1
C2_4 C 0.8654(3) 0.4506(4) 0.4754(2) 0.0305(6) Uani 0.757(6) 1 d . U P A 1
H2A_4 H 0.911561 0.504544 0.521554 0.037 Uiso 0.757(6) 1 calc R U P A 1
H2AB_4 H 0.909567 0.382800 0.434556 0.037 Uiso 0.757(6) 1 calc R U P A 1
C3_4 C 0.8120(3) 0.5763(5) 0.4145(3) 0.0339(7) Uani 0.757(6) 1 d . U P A 1
H3A_4 H 0.761481 0.636819 0.453278 0.041 Uiso 0.757(6) 1 calc R U P A 1
H3AB_4 H 0.773104 0.523543 0.362637 0.041 Uiso 0.757(6) 1 calc R U P A 1
C4_4 C 0.8926(4) 0.6908(6) 0.3728(3) 0.0480(10) Uani 0.757(6) 1 d . U P A 1
H4A_4 H 0.946226 0.629719 0.339327 0.072 Uiso 0.757(6) 1 calc R U P A 1
H4B_4 H 0.925178 0.752229 0.423896 0.072 Uiso 0.757(6) 1 calc R U P A 1
H4C_4 H 0.858164 0.763723 0.328566 0.072 Uiso 0.757(6) 1 calc R U P A 1
C1_14 C 0.8205(9) 0.3081(14) 0.5090(8) 0.0314(13) Uani 0.243(6) 1 d . U P A 2
H1A_14 H 0.818676 0.282618 0.577287 0.038 Uiso 0.243(6) 1 calc R U P A 2
H1AB_14 H 0.884113 0.260189 0.481412 0.038 Uiso 0.243(6) 1 calc R U P A 2
C2_14 C 0.8208(10) 0.4823(12) 0.4948(7) 0.0328(10) Uani 0.243(6) 1 d . U P A 2
H2A_14 H 0.874613 0.528505 0.536978 0.039 Uiso 0.243(6) 1 calc R U P A 2
H2AB_14 H 0.752507 0.524146 0.515867 0.039 Uiso 0.243(6) 1 calc R U P A 2
C3_14 C 0.8402(10) 0.5421(15) 0.3975(9) 0.0331(12) Uani 0.243(6) 1 d . U P A 2
H3A_14 H 0.782622 0.505315 0.356090 0.040 Uiso 0.243(6) 1 calc R U P A 2
H3AB_14 H 0.905383 0.493385 0.373792 0.040 Uiso 0.243(6) 1 calc R U P A 2
C4_14 C 0.8491(11) 0.7190(15) 0.3885(9) 0.040(2) Uani 0.243(6) 1 d . U P A 2
H4A_14 H 0.858632 0.747522 0.321935 0.059 Uiso 0.243(6) 1 calc R U P A 2
H4B_14 H 0.909045 0.756443 0.425394 0.059 Uiso 0.243(6) 1 calc R U P A 2
H4C_14 H 0.785321 0.769170 0.412446 0.059 Uiso 0.243(6) 1 calc R U P A 2

loop_
_atom_site_aniso_label
_atom_site_aniso_U_11
_atom_site_aniso_U_22
_atom_site_aniso_U_33
_atom_site_aniso_U_23
_atom_site_aniso_U_13
_atom_site_aniso_U_12
P1_1 0.0340(3) 0.0237(3) 0.0291(3) -0.00658(18) -0.0006(2) -0.00252(18)
F2_1 0.0352(6) 0.0540(9) 0.0406(7) -0.0157(6) -0.0053(5) 0.0113(6)
F3_1 0.0487(7) 0.0211(6) 0.0327(6) -0.0011(5) -0.0010(5) 0.0000(5)
F4_1 0.0469(7) 0.0197(6) 0.0334(6) -0.0055(5) 0.0014(5) 0.0017(5)
F5_1 0.0430(7) 0.0495(9) 0.0367(7) -0.0148(6) -0.0051(5) -0.0062(6)
F1_1 0.0554(8) 0.0423(8) 0.0389(7) -0.0064(6) 0.0081(6) -0.0217(6)
C1_2 0.0374(10) 0.0250(10) 0.0288(9) -0.0065(8) 0.0003(8) 0.0017(8)
F1_2 0.0544(8) 0.0246(7) 0.0465(8) -0.0116(6) -0.0117(6) -0.0003(6)
C2_2 0.0420(11) 0.0459(14) 0.0308(10) -0.0094(9) -0.0062(8) 0.0084(10)
F2_2 0.0424(7) 0.0564(9) 0.0294(6) -0.0110(6) 0.0042(5) -0.0012(6)
F3_2 0.0347(7) 0.0706(11) 0.0424(8) -0.0150(7) -0.0005(5) 0.0039(7)
F4_2 0.0855(12) 0.0395(9) 0.0445(8) 0.0014(7) -0.0104(8) 0.0249(8)
F5_2 0.0464(8) 0.0746(12) 0.0399(8) -0.0198(7) -0.0143(6) 0.0125(8)
N1_3 0.0334(8) 0.0205(8) 0.0304(8) 0.0001(6) -0.0022(6) -0.0031(6)
C1_3 0.0345(11) 0.0281(12) 0.0581(14) -0.0013(10) -0.0067(10) -0.0033(8)
N2_3 0.0455(10) 0.0294(10) 0.0294(9) 0.0081(7) -0.0076(7) -0.0132(8)
C3_3 0.0414(11) 0.0289(11) 0.0322(10) -0.0027(8) 0.0027(8) 0.0020(8)
C4_3 0.0358(11) 0.0432(13) 0.0406(12) 0.0083(10) -0.0006(9) -0.0010(9)
C5_3 0.0443(11) 0.0216(10) 0.0284(10) 0.0007(7) 0.0005(8) -0.0057(8)
C1_4 0.0399(17) 0.0296(15) 0.0250(13) 0.0010(11) -0.0052(11) -0.0070(12)
C2_4 0.0322(14) 0.0300(13) 0.0293(12) -0.0013(10) -0.0023(10) -0.0045(11)
C3_4 0.0404(17) 0.0284(16) 0.0328(15) 0.0028(11) -0.0035(12) -0.0060(12)
C4_4 0.060(2) 0.040(2) 0.0436(19) 0.0058(15) -0.0025(18) -0.0179(19)
C1_14 0.036(3) 0.029(2) 0.029(2) -0.001(2) -0.004(2) -0.004(2)
C2_14 0.038(2) 0.030(2) 0.030(2) -0.0027(18) -0.0042(19) -0.0052(19)
C3_14 0.038(3) 0.029(2) 0.033(2) -0.001(2) -0.001(2) -0.006(2)
C4_14 0.043(4) 0.032(4) 0.043(4) 0.004(3) -0.001(4) -0.005(4)

loop_
_atom_type_symbol
_atom_type_description
_atom_type_scat_dispersion_real
_atom_type_scat_dispersion_imag
_atom_type_scat_source
C C 0.0181 0.0091 'International Tables Vol C Tables 4.2.6.8 and 6.1.1.4'
H H 0.0000 0.0000 'International Tables Vol C Tables 4.2.6.8 and 6.1.1.4'
N N 0.0311 0.0180 'International Tables Vol C Tables 4.2.6.8 and 6.1.1.4'
F F 0.0727 0.0534 'International Tables Vol C Tables 4.2.6.8 and 6.1.1.4'
P P 0.2955 0.4335 'International Tables Vol C Tables 4.2.6.8 and 6.1.1.4'

loop_
_geom_angle_atom_site_label_1
_geom_angle_atom_site_label_2
_geom_angle_atom_site_label_3
_geom_angle
_geom_angle_site_symmetry_1
_geom_angle_site_symmetry_3
_geom_angle_publ_flag
F5_1 P1_1 F1_1 90.04(8) . . ?
F5_1 P1_1 F2_1 90.65(7) . . ?
F1_1 P1_1 F2_1 91.03(9) . . ?
F5_1 P1_1 F4_1 89.76(7) . . ?
F1_1 P1_1 F4_1 89.71(8) . . ?
F2_1 P1_1 F4_1 179.16(8) . . ?
F5_1 P1_1 F3_1 89.64(8) . . ?
F1_1 P1_1 F3_1 178.58(8) . . ?
F2_1 P1_1 F3_1 90.36(8) . . ?
F4_1 P1_1 F3_1 88.90(7) . . ?
F5_1 P1_1 C1_2 178.53(9) . . ?
F1_1 P1_1 C1_2 90.30(9) . . ?
F2_1 P1_1 C1_2 87.91(8) . . ?
F4_1 P1_1 C1_2 91.68(8) . . ?
F3_1 P1_1 C1_2 90.05(8) . . ?
F1_2 C1_2 F2_2 105.70(17) . . ?
F1_2 C1_2 C2_2 105.04(18) . . ?
F2_2 C1_2 C2_2 104.74(17) . . ?
F1_2 C1_2 P1_1 110.59(14) . . ?
F2_2 C1_2 P1_1 110.63(14) . . ?
C2_2 C1_2 P1_1 119.17(15) . . ?
F4_2 C2_2 F3_2 109.1(2) . . ?
F4_2 C2_2 F5_2 107.2(2) . . ?
F3_2 C2_2 F5_2 107.3(2) . . ?
F4_2 C2_2 C1_2 112.0(2) . . ?
F3_2 C2_2 C1_2 111.31(19) . . ?
F5_2 C2_2 C1_2 109.68(18) . . ?
C5_3 N1_3 C3_3 108.83(18) . . ?
C5_3 N1_3 C1_3 124.56(19) . . ?
C3_3 N1_3 C1_3 126.61(18) . . ?
N1_3 C1_3 H1A_3 109.5 . . ?
N1_3 C1_3 H1B_3 109.5 . . ?
H1A_3 C1_3 H1B_3 109.5 . . ?
N1_3 C1_3 H1C_3 109.5 . . ?
H1A_3 C1_3 H1C_3 109.5 . . ?
H1B_3 C1_3 H1C_3 109.5 . . ?
C5_3 N2_3 C4_3 108.72(18) . . ?
C5_3 N2_3 C1_14 142.9(5) . . ?
C4_3 N2_3 C1_14 108.3(5) . . ?
C5_3 N2_3 C1_4 120.5(2) . . ?
C4_3 N2_3 C1_4 130.6(2) . . ?
C4_3 C3_3 N1_3 106.4(2) . . ?
C4_3 C3_3 H3_3 126.8 . . ?
N1_3 C3_3 H3_3 126.8 . . ?
C3_3 C4_3 N2_3 107.4(2) . . ?
C3_3 C4_3 H4_3 126.3 . . ?
N2_3 C4_3 H4_3 126.3 . . ?
N2_3 C5_3 N1_3 108.68(19) . . ?
N2_3 C5_3 H5_3 125.7 . . ?
N1_3 C5_3 H5_3 125.7 . . ?
N2_3 C1_4 C2_4 110.6(3) . . ?
N2_3 C1_4 H1A_4 109.5 . . ?
C2_4 C1_4 H1A_4 109.5 . . ?
N2_3 C1_4 H1AB_4 109.5 . . ?
C2_4 C1_4 H1AB_4 109.5 . . ?
H1A_4 C1_4 H1AB_4 108.1 . . ?
C3_4 C2_4 C1_4 113.3(3) . . ?
C3_4 C2_4 H2A_4 108.9 . . ?
C1_4 C2_4 H2A_4 108.9 . . ?
C3_4 C2_4 H2AB_4 108.9 . . ?
C1_4 C2_4 H2AB_4 108.9 . . ?
H2A_4 C2_4 H2AB_4 107.7 . . ?
C2_4 C3_4 C4_4 110.4(4) . . ?
C2_4 C3_4 H3A_4 109.6 . . ?
C4_4 C3_4 H3A_4 109.6 . . ?
C2_4 C3_4 H3AB_4 109.6 . . ?
C4_4 C3_4 H3AB_4 109.6 . . ?
H3A_4 C3_4 H3AB_4 108.1 . . ?
C3_4 C4_4 H4A_4 109.5 . . ?
C3_4 C4_4 H4B_4 109.5 . . ?
H4A_4 C4_4 H4B_4 109.5 . . ?
C3_4 C4_4 H4C_4 109.5 . . ?
H4A_4 C4_4 H4C_4 109.5 . . ?
H4B_4 C4_4 H4C_4 109.5 . . ?
C2_14 C1_14 N2_3 107.2(9) . . ?
C2_14 C1_14 H1A_14 110.3 . . ?
N2_3 C1_14 H1A_14 110.3 . . ?
C2_14 C1_14 H1AB_14 110.3 . . ?
N2_3 C1_14 H1AB_14 110.3 . . ?
H1A_14 C1_14 H1AB_14 108.5 . . ?
C1_14 C2_14 C3_14 117.4(12) . . ?
C1_14 C2_14 H2A_14 107.9 . . ?
C3_14 C2_14 H2A_14 107.9 . . ?
C1_14 C2_14 H2AB_14 107.9 . . ?
C3_14 C2_14 H2AB_14 107.9 . . ?
H2A_14 C2_14 H2AB_14 107.2 . . ?
C2_14 C3_14 C4_14 115.2(12) . . ?
C2_14 C3_14 H3A_14 108.5 . . ?
C4_14 C3_14 H3A_14 108.5 . . ?
C2_14 C3_14 H3AB_14 108.5 . . ?
C4_14 C3_14 H3AB_14 108.5 . . ?
H3A_14 C3_14 H3AB_14 107.5 . . ?
C3_14 C4_14 H4A_14 109.5 . . ?
C3_14 C4_14 H4B_14 109.5 . . ?
H4A_14 C4_14 H4B_14 109.5 . . ?
C3_14 C4_14 H4C_14 109.5 . . ?
H4A_14 C4_14 H4C_14 109.5 . . ?
H4B_14 C4_14 H4C_14 109.5 . . ?

loop_
_geom_bond_atom_site_label_1
_geom_bond_atom_site_label_2
_geom_bond_distance
_geom_bond_site_symmetry_2
_geom_bond_publ_flag
P1_1 F5_1 1.6021(13) . ?
P1_1 F1_1 1.6041(14) . ?
P1_1 F2_1 1.6043(14) . ?
P1_1 F4_1 1.6099(13) . ?
P1_1 F3_1 1.6127(13) . ?
P1_1 C1_2 1.914(2) . ?
C1_2 F1_2 1.357(3) . ?
C1_2 F2_2 1.367(2) . ?
C1_2 C2_2 1.535(3) . ?
C2_2 F4_2 1.319(3) . ?
C2_2 F3_2 1.329(3) . ?
C2_2 F5_2 1.344(3) . ?
N1_3 C5_3 1.330(3) . ?
N1_3 C3_3 1.375(3) . ?
N1_3 C1_3 1.466(3) . ?
C1_3 H1A_3 0.9800 . ?
C1_3 H1B_3 0.9800 . ?
C1_3 H1C_3 0.9800 . ?
N2_3 C5_3 1.314(3) . ?
N2_3 C4_3 1.374(3) . ?
N2_3 C1_14 1.482(11) . ?
N2_3 C1_4 1.502(4) . ?
C3_3 C4_3 1.350(3) . ?
C3_3 H3_3 0.9500 . ?
C4_3 H4_3 0.9500 . ?
C5_3 H5_3 0.9500 . ?
C1_4 C2_4 1.526(5) . ?
C1_4 H1A_4 0.9900 . ?
C1_4 H1AB_4 0.9900 . ?
C2_4 C3_4 1.523(5) . ?
C2_4 H2A_4 0.9900 . ?
C2_4 H2AB_4 0.9900 . ?
C3_4 C4_4 1.530(6) . ?
C3_4 H3A_4 0.9900 . ?
C3_4 H3AB_4 0.9900 . ?
C4_4 H4A_4 0.9800 . ?
C4_4 H4B_4 0.9800 . ?
C4_4 H4C_4 0.9800 . ?
C1_14 C2_14 1.474(16) . ?
C1_14 H1A_14 0.9900 . ?
C1_14 H1AB_14 0.9900 . ?
C2_14 C3_14 1.487(17) . ?
C2_14 H2A_14 0.9900 . ?
C2_14 H2AB_14 0.9900 . ?
C3_14 C4_14 1.494(19) . ?
C3_14 H3A_14 0.9900 . ?
C3_14 H3AB_14 0.9900 . ?
C4_14 H4A_14 0.9800 . ?
C4_14 H4B_14 0.9800 . ?
C4_14 H4C_14 0.9800 . ?
